data_1504747
loop_
_publ_author_name
'Maeda, Hiromitsu'
'Mihashi, Yuta'
'Haketa, Yohei'

_publ_section_title
;
 Heteroaryl-substituted C3-bridged oligopyrroles: potential building
 subunits of anion-responsive pi-conjugated oligomers.
;
_journal_issue 15
_journal_name_full 'Organic letters'
_journal_page_first 3179
_journal_page_last 3182
_journal_paper_doi 10.1021/ol801014z
_journal_volume 10
_journal_year 2008
_chemical_formula_moiety 'C27 H29 B F2 N2 O4'
_chemical_formula_sum 'C27 H29 B F2 N2 O4'
_chemical_formula_weight 494.33
_chemical_name_systematic
; 
 ? 
;
_space_group_IT_number 2
_symmetry_cell_setting triclinic
_symmetry_Int_Tables_number 2
_symmetry_space_group_name_Hall '-P 1'
_symmetry_space_group_name_H-M 'P -1'
_atom_sites_solution_hydrogens geom
_atom_sites_solution_primary direct
_atom_sites_solution_secondary difmap
_audit_creation_method SHELXL-97
_cell_angle_alpha 77.794(14)
_cell_angle_beta 77.538(15)
_cell_angle_gamma 72.323(14)
_cell_formula_units_Z 4
_cell_length_a 10.973(4)
_cell_length_b 14.240(4)
_cell_length_c 16.635(7)
_cell_measurement_reflns_used 16960
_cell_measurement_temperature 123(2)
_cell_measurement_theta_max 27.5
_cell_measurement_theta_min 3.0
_cell_volume 2388.3(15)
_computing_structure_refinement 'SHELXL-97 (Sheldrick, 1997)'
_computing_structure_solution 'SHELXS-97 (Sheldrick, 1990)'
_diffrn_ambient_temperature 123(2)
_diffrn_detector_area_resol_mean 10.00
_diffrn_measured_fraction_theta_full 0.990
_diffrn_measured_fraction_theta_max 0.990
_diffrn_measurement_device_type 'Rigaku RAXIS-RAPID'
_diffrn_measurement_method \w
_diffrn_radiation_monochromator graphite
_diffrn_radiation_source 'fine-focus sealed tube'
_diffrn_radiation_type MoK\a
_diffrn_radiation_wavelength 0.71075
_diffrn_reflns_av_R_equivalents 0.0347
_diffrn_reflns_av_sigmaI/netI 0.0494
_diffrn_reflns_limit_h_max 14
_diffrn_reflns_limit_h_min -13
_diffrn_reflns_limit_k_max 18
_diffrn_reflns_limit_k_min -17
_diffrn_reflns_limit_l_max 21
_diffrn_reflns_limit_l_min -21
_diffrn_reflns_number 23730
_diffrn_reflns_theta_full 27.48
_diffrn_reflns_theta_max 27.48
_diffrn_reflns_theta_min 3.04
_exptl_absorpt_coefficient_mu 0.102
_exptl_absorpt_correction_T_max 0.9799
_exptl_absorpt_correction_T_min 0.9509
_exptl_absorpt_correction_type none
_exptl_crystal_colour red
_exptl_crystal_density_diffrn 1.375
_exptl_crystal_density_method 'not measured'
_exptl_crystal_description prism
_exptl_crystal_F_000 1040
_exptl_crystal_size_max 0.50
_exptl_crystal_size_mid 0.30
_exptl_crystal_size_min 0.20
_refine_diff_density_max 0.589
_refine_diff_density_min -0.325
_refine_diff_density_rms 0.063
_refine_ls_extinction_method none
_refine_ls_goodness_of_fit_ref 1.006
_refine_ls_hydrogen_treatment constr
_refine_ls_matrix_type full
_refine_ls_number_parameters 650
_refine_ls_number_reflns 10871
_refine_ls_number_restraints 0
_refine_ls_restrained_S_all 1.006
_refine_ls_R_factor_all 0.0801
_refine_ls_R_factor_gt 0.0483
_refine_ls_shift/su_max 0.000
_refine_ls_shift/su_mean 0.000
_refine_ls_structure_factor_coef Fsqd
_refine_ls_weighting_details 'calc w=1/[\s^2^(Fo^2^)+(0.0754P)^2^+0.0000P] where P=(Fo^2^+2Fc^2^)/3'
_refine_ls_weighting_scheme calc
_refine_ls_wR_factor_gt 0.1222
_refine_ls_wR_factor_ref 0.1358
_reflns_number_gt 7138
_reflns_number_total 10871
_reflns_threshold_expression >2sigma(I)
_cod_data_source_file ol801014z-file005.cif
_cod_data_source_block shelxl
_cod_database_code 1504747

loop_
_symmetry_equiv_pos_as_xyz
'x, y, z'
'-x, -y, -z'

loop_
_atom_site_label
_atom_site_type_symbol
_atom_site_fract_x
_atom_site_fract_y
_atom_site_fract_z
_atom_site_U_iso_or_equiv
_atom_site_adp_type
_atom_site_occupancy
_atom_site_symmetry_multiplicity
_atom_site_calc_flag
_atom_site_refinement_flags
F1 F -0.18735(10) 0.28790(8) 0.33618(6) 0.0289(2) Uani 1 1 d .
F2 F -0.20596(9) 0.44671(7) 0.26899(6) 0.0295(2) Uani 1 1 d .
F3 F -0.32444(10) 0.21787(8) 0.18018(6) 0.0305(3) Uani 1 1 d .
F4 F -0.29254(10) 0.05439(7) 0.23781(6) 0.0328(3) Uani 1 1 d .
O1 O -0.11272(11) 0.31358(8) 0.19477(7) 0.0208(2) Uani 1 1 d .
O2 O -0.00431(10) 0.34578(8) 0.29489(6) 0.0197(2) Uani 1 1 d .
O3 O -0.22576(12) 0.23182(10) -0.13136(7) 0.0303(3) Uani 1 1 d .
O4 O 0.17030(12) 0.44113(9) 0.49338(7) 0.0264(3) Uani 1 1 d .
O5 O -0.39030(11) 0.17834(8) 0.32123(7) 0.0217(3) Uani 1 1 d .
O6 O -0.49888(11) 0.15056(8) 0.21894(7) 0.0209(2) Uani 1 1 d .
O7 O -0.28295(12) 0.24899(10) 0.65335(7) 0.0293(3) Uani 1 1 d .
O8 O -0.66740(12) 0.06607(9) 0.01516(8) 0.0309(3) Uani 1 1 d .
N1 N -0.13437(13) 0.28177(10) 0.05033(8) 0.0190(3) Uani 1 1 d .
H1 H -0.2003 0.2793 0.0909 0.023 Uiso 1 1 calc R
N2 N 0.17842(13) 0.39022(9) 0.34366(8) 0.0190(3) Uani 1 1 d .
H2 H 0.1088 0.3863 0.3807 0.023 Uiso 1 1 calc R
N3 N -0.37264(13) 0.20888(9) 0.46766(8) 0.0183(3) Uani 1 1 d .
H3 H -0.3181 0.2292 0.4254 0.022 Uiso 1 1 calc R
N4 N -0.67660(13) 0.10161(10) 0.16921(8) 0.0206(3) Uani 1 1 d .
H4 H -0.6062 0.1055 0.1329 0.025 Uiso 1 1 calc R
C1 C -0.33641(18) 0.21028(14) -0.13655(11) 0.0306(4) Uani 1 1 d .
H1A H -0.3556 0.1987 -0.1860 0.037 Uiso 1 1 calc R
C2 C -0.41426(17) 0.20759(13) -0.06274(11) 0.0267(4) Uani 1 1 d .
H2A H -0.4965 0.1941 -0.0504 0.032 Uiso 1 1 calc R
C3 C -0.34930(17) 0.22905(13) -0.00639(10) 0.0256(4) Uani 1 1 d .
H3A H -0.3804 0.2332 0.0510 0.031 Uiso 1 1 calc R
C4 C -0.23443(16) 0.24253(11) -0.05006(9) 0.0190(3) Uani 1 1 d .
C5 C -0.12807(16) 0.26510(11) -0.02769(9) 0.0195(3) Uani 1 1 d .
C6 C -0.00820(16) 0.27559(11) -0.07394(9) 0.0196(3) Uani 1 1 d .
C7 C 0.05789(16) 0.29886(11) -0.02042(10) 0.0197(3) Uani 1 1 d .
C8 C -0.02361(15) 0.30303(11) 0.05746(10) 0.0191(3) Uani 1 1 d .
C9 C -0.01302(15) 0.32330(11) 0.13562(9) 0.0172(3) Uani 1 1 d .
C10 C 0.08878(15) 0.35042(11) 0.15288(9) 0.0185(3) Uani 1 1 d .
H10 H 0.1557 0.3639 0.1091 0.022 Uiso 1 1 calc R
C11 C 0.09290(15) 0.35789(11) 0.23396(9) 0.0173(3) Uani 1 1 d .
C12 C 0.19531(15) 0.37805(11) 0.26169(9) 0.0180(3) Uani 1 1 d .
C13 C 0.31869(15) 0.38928(11) 0.22409(10) 0.0189(3) Uani 1 1 d .
C14 C 0.37470(15) 0.40805(11) 0.28547(10) 0.0197(3) Uani 1 1 d .
C15 C 0.28441(15) 0.40916(11) 0.35919(10) 0.0195(3) Uani 1 1 d .
C16 C 0.28722(16) 0.42796(11) 0.44039(10) 0.0224(4) Uani 1 1 d .
C17 C 0.37858(19) 0.43657(13) 0.47940(12) 0.0315(4) Uani 1 1 d .
H17 H 0.4675 0.4300 0.4570 0.038 Uiso 1 1 calc R
C18 C 0.3160(2) 0.45723(14) 0.56024(12) 0.0357(5) Uani 1 1 d .
H18 H 0.3550 0.4675 0.6022 0.043 Uiso 1 1 calc R
C19 C 0.1921(2) 0.45952(13) 0.56605(11) 0.0316(4) Uani 1 1 d .
H19 H 0.1278 0.4721 0.6138 0.038 Uiso 1 1 calc R
C20 C -0.18730(17) 0.28934(13) 0.65778(11) 0.0277(4) Uani 1 1 d .
H20 H -0.1696 0.2998 0.7081 0.033 Uiso 1 1 calc R
C21 C -0.12200(17) 0.31211(13) 0.58262(10) 0.0264(4) Uani 1 1 d .
H21 H -0.0512 0.3410 0.5696 0.032 Uiso 1 1 calc R
C22 C -0.17948(19) 0.28454(14) 0.52584(11) 0.0312(4) Uani 1 1 d .
H22 H -0.1542 0.2914 0.4670 0.037 Uiso 1 1 calc R
C23 C -0.27659(16) 0.24684(12) 0.57061(10) 0.0221(4) Uani 1 1 d .
C24 C -0.37101(16) 0.20918(12) 0.54868(10) 0.0219(4) Uani 1 1 d .
C25 C -0.46883(17) 0.16677(13) 0.59735(10) 0.0247(4) Uani 1 1 d .
C26 C -0.53367(16) 0.14575(12) 0.54237(10) 0.0230(4) Uani 1 1 d .
C27 C -0.47185(16) 0.17232(12) 0.46096(10) 0.0197(3) Uani 1 1 d .
C28 C -0.48689(15) 0.16207(11) 0.38063(9) 0.0175(3) Uani 1 1 d .
C29 C -0.59014(15) 0.13861(11) 0.36153(10) 0.0185(3) Uani 1 1 d .
H29 H -0.6576 0.1246 0.4047 0.022 Uiso 1 1 calc R
C30 C -0.59504(15) 0.13559(11) 0.27954(10) 0.0182(3) Uani 1 1 d .
C31 C -0.69685(15) 0.11612(11) 0.25081(10) 0.0192(3) Uani 1 1 d .
C32 C -0.82068(15) 0.10516(11) 0.28683(10) 0.0202(3) Uani 1 1 d .
C33 C -0.87313(16) 0.08301(11) 0.22515(10) 0.0214(3) Uani 1 1 d .
C34 C -0.78016(16) 0.08044(11) 0.15244(10) 0.0215(3) Uani 1 1 d .
C35 C -0.77768(17) 0.05874(12) 0.07147(11) 0.0245(4) Uani 1 1 d .
C36 C -0.85751(19) 0.03201(14) 0.03435(12) 0.0344(4) Uani 1 1 d .
H36 H -0.9400 0.0219 0.0592 0.041 Uiso 1 1 calc R
C37 C -0.7952(2) 0.02186(14) -0.04854(13) 0.0381(5) Uani 1 1 d .
H37 H -0.8277 0.0036 -0.0898 0.046 Uiso 1 1 calc R
C38 C -0.6821(2) 0.04274(13) -0.05762(12) 0.0343(4) Uani 1 1 d .
H38 H -0.6203 0.0417 -0.1074 0.041 Uiso 1 1 calc R
C39 C 0.04062(17) 0.26448(12) -0.16412(10) 0.0248(4) Uani 1 1 d .
H39A H 0.0061 0.2141 -0.1777 0.030 Uiso 1 1 calc R
H39B H 0.1363 0.2394 -0.1726 0.030 Uiso 1 1 calc R
C40 C 0.0023(2) 0.36120(14) -0.22348(11) 0.0344(4) Uani 1 1 d .
H40A H 0.0368 0.3493 -0.2810 0.041 Uiso 1 1 calc R
H40B H 0.0377 0.4111 -0.2113 0.041 Uiso 1 1 calc R
H40C H -0.0925 0.3856 -0.2165 0.041 Uiso 1 1 calc R
C41 C 0.19071(16) 0.31496(12) -0.04341(10) 0.0237(4) Uani 1 1 d .
H41A H 0.2399 0.2777 -0.0895 0.028 Uiso 1 1 calc R
H41B H 0.2367 0.2874 0.0050 0.028 Uiso 1 1 calc R
C42 C 0.1889(2) 0.42455(14) -0.07023(12) 0.0378(5) Uani 1 1 d .
H42A H 0.2781 0.4303 -0.0845 0.045 Uiso 1 1 calc R
H42B H 0.1422 0.4617 -0.0244 0.045 Uiso 1 1 calc R
H42C H 0.1453 0.4520 -0.1190 0.045 Uiso 1 1 calc R
C43 C 0.37971(16) 0.38669(12) 0.13439(10) 0.0236(4) Uani 1 1 d .
H43A H 0.3555 0.3357 0.1136 0.028 Uiso 1 1 calc R
H43B H 0.4752 0.3667 0.1303 0.028 Uiso 1 1 calc R
C44 C 0.33801(19) 0.48744(14) 0.07920(11) 0.0347(4) Uani 1 1 d .
H44A H 0.3799 0.4820 0.0214 0.042 Uiso 1 1 calc R
H44B H 0.3637 0.5379 0.0986 0.042 Uiso 1 1 calc R
H44C H 0.2437 0.5070 0.0822 0.042 Uiso 1 1 calc R
C45 C 0.50370(16) 0.42936(12) 0.27323(11) 0.0230(4) Uani 1 1 d .
H45A H 0.5608 0.3990 0.2253 0.028 Uiso 1 1 calc R
H45B H 0.5446 0.3979 0.3234 0.028 Uiso 1 1 calc R
C46 C 0.49245(18) 0.54042(13) 0.25753(14) 0.0359(5) Uani 1 1 d .
H46A H 0.5789 0.5507 0.2499 0.043 Uiso 1 1 calc R
H46B H 0.4376 0.5706 0.3054 0.043 Uiso 1 1 calc R
H46C H 0.4536 0.5717 0.2073 0.043 Uiso 1 1 calc R
C47 C -0.49539(18) 0.14329(14) 0.69174(11) 0.0299(4) Uani 1 1 d .
H47A H -0.5351 0.0868 0.7082 0.036 Uiso 1 1 calc R
H47B H -0.4122 0.1223 0.7132 0.036 Uiso 1 1 calc R
C48 C -0.58419(19) 0.23105(14) 0.73112(12) 0.0372(5) Uani 1 1 d .
H48A H -0.5984 0.2121 0.7919 0.045 Uiso 1 1 calc R
H48B H -0.6674 0.2513 0.7110 0.045 Uiso 1 1 calc R
H48C H -0.5445 0.2868 0.7161 0.045 Uiso 1 1 calc R
C49 C -0.64911(16) 0.10360(13) 0.56747(10) 0.0257(4) Uani 1 1 d .
H49A H -0.6486 0.0659 0.6247 0.031 Uiso 1 1 calc R
H49B H -0.6424 0.0565 0.5296 0.031 Uiso 1 1 calc R
C50 C -0.77685(18) 0.18518(14) 0.56442(12) 0.0324(4) Uani 1 1 d .
H50A H -0.8493 0.1548 0.5810 0.039 Uiso 1 1 calc R
H50B H -0.7784 0.2219 0.5076 0.039 Uiso 1 1 calc R
H50C H -0.7848 0.2312 0.6027 0.039 Uiso 1 1 calc R
C51 C -0.88649(16) 0.11462(12) 0.37509(10) 0.0233(4) Uani 1 1 d .
H51A H -0.9815 0.1332 0.3769 0.028 Uiso 1 1 calc R
H51B H -0.8653 0.1693 0.3926 0.028 Uiso 1 1 calc R
C52 C -0.84766(18) 0.01946(13) 0.43695(11) 0.0308(4) Uani 1 1 d .
H52A H -0.8935 0.0307 0.4930 0.037 Uiso 1 1 calc R
H52B H -0.7539 0.0013 0.4365 0.037 Uiso 1 1 calc R
H52C H -0.8705 -0.0347 0.4211 0.037 Uiso 1 1 calc R
C53 C -1.00240(16) 0.06286(12) 0.23499(12) 0.0263(4) Uani 1 1 d .
H53A H -1.0371 0.0885 0.1820 0.032 Uiso 1 1 calc R
H53B H -1.0636 0.0990 0.2786 0.032 Uiso 1 1 calc R
C54 C -0.99341(18) -0.04841(13) 0.25886(14) 0.0368(5) Uani 1 1 d .
H54A H -1.0796 -0.0584 0.2648 0.044 Uiso 1 1 calc R
H54B H -0.9606 -0.0738 0.3118 0.044 Uiso 1 1 calc R
H54C H -0.9343 -0.0843 0.2153 0.044 Uiso 1 1 calc R
B1 B -0.12991(18) 0.34962(14) 0.27381(11) 0.0202(4) Uani 1 1 d .
B2 B -0.37400(18) 0.14895(14) 0.23925(11) 0.0199(4) Uani 1 1 d .

loop_
_atom_site_aniso_label
_atom_site_aniso_U_11
_atom_site_aniso_U_22
_atom_site_aniso_U_33
_atom_site_aniso_U_23
_atom_site_aniso_U_13
_atom_site_aniso_U_12
F1 0.0283(6) 0.0506(6) 0.0154(5) -0.0024(4) -0.0012(4) -0.0255(5)
F2 0.0242(6) 0.0366(6) 0.0288(6) -0.0139(4) -0.0075(4) -0.0019(4)
F3 0.0321(6) 0.0532(7) 0.0157(5) -0.0012(4) -0.0019(4) -0.0296(5)
F4 0.0248(6) 0.0411(6) 0.0333(6) -0.0155(5) -0.0080(4) -0.0014(4)
O1 0.0183(6) 0.0337(6) 0.0152(5) -0.0069(4) -0.0002(4) -0.0137(5)
O2 0.0168(6) 0.0321(6) 0.0140(5) -0.0046(4) -0.0018(4) -0.0118(5)
O3 0.0294(7) 0.0562(8) 0.0141(6) -0.0105(5) -0.0020(5) -0.0222(6)
O4 0.0294(7) 0.0344(7) 0.0193(6) -0.0082(5) -0.0023(5) -0.0125(5)
O5 0.0189(6) 0.0356(7) 0.0151(6) -0.0055(5) 0.0005(4) -0.0153(5)
O6 0.0170(6) 0.0329(6) 0.0161(5) -0.0050(4) -0.0008(4) -0.0122(5)
O7 0.0244(7) 0.0549(8) 0.0156(6) -0.0105(5) -0.0018(5) -0.0186(6)
O8 0.0350(8) 0.0367(7) 0.0258(7) -0.0086(5) -0.0042(6) -0.0146(6)
N1 0.0193(7) 0.0284(7) 0.0125(6) -0.0048(5) 0.0000(5) -0.0118(5)
N2 0.0172(7) 0.0254(7) 0.0172(7) -0.0053(5) -0.0026(5) -0.0086(5)
N3 0.0190(7) 0.0238(7) 0.0141(6) -0.0034(5) -0.0012(5) -0.0094(5)
N4 0.0172(7) 0.0262(7) 0.0211(7) -0.0064(5) -0.0032(6) -0.0081(5)
C1 0.0302(10) 0.0513(12) 0.0194(9) -0.0089(8) -0.0079(7) -0.0195(8)
C2 0.0224(9) 0.0405(10) 0.0233(9) -0.0069(7) -0.0078(7) -0.0133(7)
C3 0.0247(10) 0.0393(10) 0.0167(8) -0.0072(7) -0.0022(7) -0.0132(7)
C4 0.0216(9) 0.0233(8) 0.0132(7) -0.0042(6) -0.0021(6) -0.0072(6)
C5 0.0227(9) 0.0228(8) 0.0145(7) -0.0029(6) -0.0030(6) -0.0084(6)
C6 0.0219(9) 0.0220(8) 0.0155(8) -0.0028(6) -0.0017(6) -0.0076(6)
C7 0.0211(9) 0.0217(8) 0.0164(8) -0.0027(6) -0.0017(6) -0.0071(6)
C8 0.0180(8) 0.0236(8) 0.0176(8) -0.0031(6) -0.0028(6) -0.0084(6)
C9 0.0168(8) 0.0195(8) 0.0147(7) -0.0013(6) -0.0006(6) -0.0064(6)
C10 0.0159(8) 0.0242(8) 0.0164(8) -0.0032(6) 0.0005(6) -0.0089(6)
C11 0.0162(8) 0.0187(8) 0.0182(8) -0.0026(6) -0.0019(6) -0.0071(6)
C12 0.0176(8) 0.0218(8) 0.0152(7) -0.0037(6) -0.0024(6) -0.0061(6)
C13 0.0163(8) 0.0195(8) 0.0231(8) -0.0053(6) -0.0037(6) -0.0063(6)
C14 0.0181(8) 0.0175(8) 0.0260(8) -0.0052(6) -0.0062(7) -0.0056(6)
C15 0.0185(9) 0.0197(8) 0.0224(8) -0.0043(6) -0.0061(6) -0.0057(6)
C16 0.0239(9) 0.0210(8) 0.0239(8) -0.0048(6) -0.0053(7) -0.0063(6)
C17 0.0290(10) 0.0396(11) 0.0319(10) -0.0133(8) -0.0102(8) -0.0091(8)
C18 0.0474(13) 0.0390(11) 0.0281(10) -0.0095(8) -0.0160(9) -0.0128(9)
C19 0.0483(13) 0.0327(10) 0.0178(8) -0.0059(7) -0.0063(8) -0.0145(8)
C20 0.0252(10) 0.0407(10) 0.0236(9) -0.0105(7) -0.0083(7) -0.0115(8)
C21 0.0287(10) 0.0318(9) 0.0238(9) -0.0035(7) -0.0080(7) -0.0136(7)
C22 0.0416(12) 0.0445(11) 0.0169(8) -0.0047(7) -0.0047(8) -0.0254(9)
C23 0.0237(9) 0.0283(9) 0.0152(8) -0.0053(6) -0.0033(6) -0.0068(7)
C24 0.0222(9) 0.0271(9) 0.0169(8) -0.0051(6) -0.0019(6) -0.0069(7)
C25 0.0242(9) 0.0323(9) 0.0183(8) -0.0054(7) -0.0005(7) -0.0096(7)
C26 0.0200(9) 0.0306(9) 0.0180(8) -0.0044(7) -0.0006(6) -0.0078(7)
C27 0.0187(8) 0.0247(8) 0.0180(8) -0.0046(6) -0.0011(6) -0.0095(6)
C28 0.0166(8) 0.0197(8) 0.0158(7) -0.0030(6) 0.0006(6) -0.0064(6)
C29 0.0173(8) 0.0227(8) 0.0166(7) -0.0024(6) 0.0006(6) -0.0097(6)
C30 0.0156(8) 0.0183(8) 0.0201(8) -0.0026(6) -0.0020(6) -0.0049(6)
C31 0.0172(8) 0.0193(8) 0.0217(8) -0.0042(6) -0.0028(6) -0.0055(6)
C32 0.0176(8) 0.0163(8) 0.0273(9) -0.0028(6) -0.0046(7) -0.0052(6)
C33 0.0167(8) 0.0208(8) 0.0296(9) -0.0052(7) -0.0071(7) -0.0062(6)
C34 0.0188(9) 0.0203(8) 0.0286(9) -0.0053(7) -0.0079(7) -0.0059(6)
C35 0.0233(9) 0.0224(9) 0.0295(9) -0.0048(7) -0.0078(7) -0.0057(6)
C36 0.0324(11) 0.0409(11) 0.0373(11) -0.0152(8) -0.0122(9) -0.0099(8)
C37 0.0483(13) 0.0382(11) 0.0355(11) -0.0137(8) -0.0208(9) -0.0079(9)
C38 0.0480(13) 0.0344(10) 0.0229(9) -0.0090(7) -0.0084(8) -0.0098(9)
C39 0.0263(10) 0.0346(10) 0.0171(8) -0.0092(7) 0.0018(7) -0.0136(7)
C40 0.0511(13) 0.0420(11) 0.0179(9) -0.0024(7) -0.0063(8) -0.0250(9)
C41 0.0198(9) 0.0364(10) 0.0183(8) -0.0099(7) 0.0006(6) -0.0114(7)
C42 0.0447(13) 0.0509(12) 0.0266(10) 0.0046(8) -0.0086(9) -0.0310(10)
C43 0.0180(9) 0.0342(9) 0.0210(8) -0.0081(7) 0.0001(6) -0.0100(7)
C44 0.0381(12) 0.0448(11) 0.0259(10) 0.0010(8) -0.0052(8) -0.0222(9)
C45 0.0184(9) 0.0240(9) 0.0295(9) -0.0078(7) -0.0048(7) -0.0070(6)
C46 0.0245(10) 0.0298(10) 0.0603(13) -0.0074(9) -0.0133(9) -0.0126(8)
C47 0.0320(11) 0.0375(10) 0.0222(9) -0.0064(7) -0.0012(7) -0.0132(8)
C48 0.0371(12) 0.0461(12) 0.0303(10) -0.0112(8) -0.0019(8) -0.0128(9)
C49 0.0260(10) 0.0312(9) 0.0190(8) -0.0013(7) -0.0017(7) -0.0097(7)
C50 0.0285(11) 0.0379(10) 0.0313(10) -0.0093(8) -0.0005(8) -0.0099(8)
C51 0.0164(9) 0.0267(9) 0.0279(9) -0.0063(7) -0.0016(7) -0.0076(6)
C52 0.0271(10) 0.0335(10) 0.0323(10) -0.0001(8) -0.0015(8) -0.0145(8)
C53 0.0169(9) 0.0286(9) 0.0373(10) -0.0083(7) -0.0064(7) -0.0082(7)
C54 0.0238(10) 0.0304(10) 0.0617(14) -0.0091(9) -0.0098(9) -0.0120(8)
B1 0.0185(10) 0.0311(10) 0.0151(8) -0.0054(7) -0.0021(7) -0.0117(7)
B2 0.0176(10) 0.0308(10) 0.0152(8) -0.0059(7) -0.0022(7) -0.0112(7)

loop_
_atom_type_symbol
_atom_type_description
_atom_type_scat_dispersion_real
_atom_type_scat_dispersion_imag
_atom_type_scat_source
C C 0.0033 0.0016 'International Tables Vol C Tables 4.2.6.8 and 6.1.1.4'
H H 0.0000 0.0000 'International Tables Vol C Tables 4.2.6.8 and 6.1.1.4'
N N 0.0061 0.0033 'International Tables Vol C Tables 4.2.6.8 and 6.1.1.4'
O O 0.0106 0.0060 'International Tables Vol C Tables 4.2.6.8 and 6.1.1.4'
B B 0.0013 0.0007 'International Tables Vol C Tables 4.2.6.8 and 6.1.1.4'
F F 0.0171 0.0103 'International Tables Vol C Tables 4.2.6.8 and 6.1.1.4'

loop_
_geom_angle_atom_site_label_1
_geom_angle_atom_site_label_2
_geom_angle_atom_site_label_3
_geom_angle
C9 O1 B1 120.47(13)
C11 O2 B1 119.40(12)
C1 O3 C4 106.72(13)
C19 O4 C16 106.21(14)
C28 O5 B2 120.55(13)
C30 O6 B2 120.11(13)
C20 O7 C23 106.24(13)
C38 O8 C35 106.33(15)
C5 N1 C8 110.53(13)
C5 N1 H1 124.7
C8 N1 H1 124.7
C15 N2 C12 110.31(13)
C15 N2 H2 124.8
C12 N2 H2 124.8
C24 N3 C27 110.19(13)
C24 N3 H3 124.9
C27 N3 H3 124.9
C34 N4 C31 110.62(14)
C34 N4 H4 124.7
C31 N4 H4 124.7
C2 C1 O3 110.97(16)
C2 C1 H1A 124.5
O3 C1 H1A 124.5
C1 C2 C3 106.21(16)
C1 C2 H2A 126.9
C3 C2 H2A 126.9
C4 C3 C2 107.12(15)
C4 C3 H3A 126.4
C2 C3 H3A 126.4
C3 C4 O3 108.97(15)
C3 C4 C5 133.17(15)
O3 C4 C5 117.86(13)
N1 C5 C6 107.76(14)
N1 C5 C4 120.41(14)
C6 C5 C4 131.83(15)
C7 C6 C5 107.36(14)
C7 C6 C39 126.11(15)
C5 C6 C39 126.53(15)
C6 C7 C8 107.05(15)
C6 C7 C41 125.55(15)
C8 C7 C41 127.40(15)
N1 C8 C7 107.29(14)
N1 C8 C9 118.53(14)
C7 C8 C9 134.17(16)
O1 C9 C10 120.28(14)
O1 C9 C8 113.45(14)
C10 C9 C8 126.27(14)
C11 C10 C9 120.09(14)
C11 C10 H10 120.0
C9 C10 H10 120.0
O2 C11 C10 120.56(15)
O2 C11 C12 113.25(14)
C10 C11 C12 126.19(14)
N2 C12 C13 107.05(14)
N2 C12 C11 118.12(14)
C13 C12 C11 134.83(15)
C12 C13 C14 107.40(14)
C12 C13 C43 127.34(15)
C14 C13 C43 125.21(15)
C15 C14 C13 107.34(14)
C15 C14 C45 126.07(15)
C13 C14 C45 126.49(15)
N2 C15 C14 107.89(14)
N2 C15 C16 120.32(14)
C14 C15 C16 131.78(16)
C17 C16 O4 109.51(16)
C17 C16 C15 135.58(17)
O4 C16 C15 114.90(15)
C16 C17 C18 106.79(17)
C16 C17 H17 126.6
C18 C17 H17 126.6
C19 C18 C17 106.95(17)
C19 C18 H18 126.5
C17 C18 H18 126.5
C18 C19 O4 110.53(17)
C18 C19 H19 124.7
O4 C19 H19 124.7
C21 C20 O7 111.26(16)
C21 C20 H20 124.4
O7 C20 H20 124.4
C20 C21 C22 105.95(16)
C20 C21 H21 127.0
C22 C21 H21 127.0
C23 C22 C21 107.39(16)
C23 C22 H22 126.3
C21 C22 H22 126.3
C22 C23 O7 109.16(15)
C22 C23 C24 133.52(16)
O7 C23 C24 117.30(14)
N3 C24 C25 107.85(15)
N3 C24 C23 119.93(14)
C25 C24 C23 132.19(15)
C26 C25 C24 107.27(15)
C26 C25 C47 126.01(15)
C24 C25 C47 126.66(16)
C25 C26 C27 107.31(15)
C25 C26 C49 125.37(15)
C27 C26 C49 127.31(16)
N3 C27 C26 107.28(14)
N3 C27 C28 118.95(13)
C26 C27 C28 133.59(16)
O5 C28 C29 120.34(14)
O5 C28 C27 113.37(14)
C29 C28 C27 126.29(14)
C30 C29 C28 120.10(14)
C30 C29 H29 120.0
C28 C29 H29 120.0
O6 C30 C29 120.73(15)
O6 C30 C31 113.23(14)
C29 C30 C31 126.03(14)
N4 C31 C32 106.95(14)
N4 C31 C30 117.79(14)
C32 C31 C30 135.25(16)
C31 C32 C33 107.50(15)
C31 C32 C51 126.78(15)
C33 C32 C51 125.72(15)
C34 C33 C32 107.27(14)
C34 C33 C53 125.77(16)
C32 C33 C53 126.94(16)
N4 C34 C33 107.65(15)
N4 C34 C35 120.00(15)
C33 C34 C35 132.33(16)
C36 C35 O8 109.15(17)
C36 C35 C34 136.27(18)
O8 C35 C34 114.58(15)
C35 C36 C37 107.18(18)
C35 C36 H36 126.4
C37 C36 H36 126.4
C38 C37 C36 106.88(18)
C38 C37 H37 126.6
C36 C37 H37 126.6
C37 C38 O8 110.46(17)
C37 C38 H38 124.8
O8 C38 H38 124.8
C6 C39 C40 113.24(14)
C6 C39 H39A 108.9
C40 C39 H39A 108.9
C6 C39 H39B 108.9
C40 C39 H39B 108.9
H39A C39 H39B 107.7
C39 C40 H40A 109.5
C39 C40 H40B 109.5
H40A C40 H40B 109.5
C39 C40 H40C 109.5
H40A C40 H40C 109.5
H40B C40 H40C 109.5
C7 C41 C42 113.26(15)
C7 C41 H41A 108.9
C42 C41 H41A 108.9
C7 C41 H41B 108.9
C42 C41 H41B 108.9
H41A C41 H41B 107.7
C41 C42 H42A 109.5
C41 C42 H42B 109.5
H42A C42 H42B 109.5
C41 C42 H42C 109.5
H42A C42 H42C 109.5
H42B C42 H42C 109.5
C13 C43 C44 112.46(14)
C13 C43 H43A 109.1
C44 C43 H43A 109.1
C13 C43 H43B 109.1
C44 C43 H43B 109.1
H43A C43 H43B 107.8
C43 C44 H44A 109.5
C43 C44 H44B 109.5
H44A C44 H44B 109.5
C43 C44 H44C 109.5
H44A C44 H44C 109.5
H44B C44 H44C 109.5
C14 C45 C46 112.40(14)
C14 C45 H45A 109.1
C46 C45 H45A 109.1
C14 C45 H45B 109.1
C46 C45 H45B 109.1
H45A C45 H45B 107.9
C45 C46 H46A 109.5
C45 C46 H46B 109.5
H46A C46 H46B 109.5
C45 C46 H46C 109.5
H46A C46 H46C 109.5
H46B C46 H46C 109.5
C48 C47 C25 112.64(15)
C48 C47 H47A 109.1
C25 C47 H47A 109.1
C48 C47 H47B 109.1
C25 C47 H47B 109.1
H47A C47 H47B 107.8
C47 C48 H48A 109.5
C47 C48 H48B 109.5
H48A C48 H48B 109.5
C47 C48 H48C 109.5
H48A C48 H48C 109.5
H48B C48 H48C 109.5
C26 C49 C50 112.02(14)
C26 C49 H49A 109.2
C50 C49 H49A 109.2
C26 C49 H49B 109.2
C50 C49 H49B 109.2
H49A C49 H49B 107.9
C49 C50 H50A 109.5
C49 C50 H50B 109.5
H50A C50 H50B 109.5
C49 C50 H50C 109.5
H50A C50 H50C 109.5
H50B C50 H50C 109.5
C32 C51 C52 113.60(14)
C32 C51 H51A 108.8
C52 C51 H51A 108.8
C32 C51 H51B 108.8
C52 C51 H51B 108.8
H51A C51 H51B 107.7
C51 C52 H52A 109.5
C51 C52 H52B 109.5
H52A C52 H52B 109.5
C51 C52 H52C 109.5
H52A C52 H52C 109.5
H52B C52 H52C 109.5
C33 C53 C54 111.96(14)
C33 C53 H53A 109.2
C54 C53 H53A 109.2
C33 C53 H53B 109.2
C54 C53 H53B 109.2
H53A C53 H53B 107.9
C53 C54 H54A 109.5
C53 C54 H54B 109.5
H54A C54 H54B 109.5
C53 C54 H54C 109.5
H54A C54 H54C 109.5
H54B C54 H54C 109.5
F2 B1 F1 110.66(14)
F2 B1 O1 110.14(13)
F1 B1 O1 108.14(14)
F2 B1 O2 108.49(14)
F1 B1 O2 107.97(13)
O1 B1 O2 111.43(13)
F4 B2 F3 111.17(14)
F4 B2 O5 110.18(13)
F3 B2 O5 107.69(14)
F4 B2 O6 108.53(14)
F3 B2 O6 107.71(13)
O5 B2 O6 111.56(13)

loop_
_geom_bond_atom_site_label_1
_geom_bond_atom_site_label_2
_geom_bond_distance
F1 B1 1.3837(19)
F2 B1 1.377(2)
F3 B2 1.3821(19)
F4 B2 1.373(2)
O1 C9 1.3244(18)
O1 B1 1.465(2)
O2 C11 1.3289(18)
O2 B1 1.477(2)
O3 C1 1.363(2)
O3 C4 1.373(2)
O4 C19 1.372(2)
O4 C16 1.376(2)
O5 C28 1.3242(18)
O5 B2 1.469(2)
O6 C30 1.3273(18)
O6 B2 1.473(2)
O7 C20 1.362(2)
O7 C23 1.369(2)
O8 C38 1.375(2)
O8 C35 1.378(2)
N1 C5 1.352(2)
N1 C8 1.372(2)
N1 H1 0.8800
N2 C15 1.357(2)
N2 C12 1.377(2)
N2 H2 0.8800
N3 C24 1.353(2)
N3 C27 1.375(2)
N3 H3 0.8800
N4 C34 1.357(2)
N4 C31 1.377(2)
N4 H4 0.8800
C1 C2 1.336(2)
C1 H1A 0.9500
C2 C3 1.422(2)
C2 H2A 0.9500
C3 C4 1.359(2)
C3 H3A 0.9500
C4 C5 1.439(2)
C5 C6 1.407(2)
C6 C7 1.406(2)
C6 C39 1.505(2)
C7 C8 1.408(2)
C7 C41 1.499(2)
C8 C9 1.425(2)
C9 C10 1.388(2)
C10 C11 1.386(2)
C10 H10 0.9500
C11 C12 1.426(2)
C12 C13 1.405(2)
C13 C14 1.406(2)
C13 C43 1.501(2)
C14 C15 1.400(2)
C14 C45 1.499(2)
C15 C16 1.440(2)
C16 C17 1.353(3)
C17 C18 1.419(3)
C17 H17 0.9500
C18 C19 1.333(3)
C18 H18 0.9500
C19 H19 0.9500
C20 C21 1.328(2)
C20 H20 0.9500
C21 C22 1.417(2)
C21 H21 0.9500
C22 C23 1.347(2)
C22 H22 0.9500
C23 C24 1.441(2)
C24 C25 1.409(2)
C25 C26 1.399(2)
C25 C47 1.517(2)
C26 C27 1.407(2)
C26 C49 1.506(2)
C27 C28 1.424(2)
C28 C29 1.388(2)
C29 C30 1.387(2)
C29 H29 0.9500
C30 C31 1.424(2)
C31 C32 1.403(2)
C32 C33 1.409(2)
C32 C51 1.504(2)
C33 C34 1.403(2)
C33 C53 1.499(2)
C34 C35 1.437(2)
C35 C36 1.352(3)
C36 C37 1.417(3)
C36 H36 0.9500
C37 C38 1.332(3)
C37 H37 0.9500
C38 H38 0.9500
C39 C40 1.517(2)
C39 H39A 0.9900
C39 H39B 0.9900
C40 H40A 0.9800
C40 H40B 0.9800
C40 H40C 0.9800
C41 C42 1.525(2)
C41 H41A 0.9900
C41 H41B 0.9900
C42 H42A 0.9800
C42 H42B 0.9800
C42 H42C 0.9800
C43 C44 1.528(2)
C43 H43A 0.9900
C43 H43B 0.9900
C44 H44A 0.9800
C44 H44B 0.9800
C44 H44C 0.9800
C45 C46 1.518(2)
C45 H45A 0.9900
C45 H45B 0.9900
C46 H46A 0.9800
C46 H46B 0.9800
C46 H46C 0.9800
C47 C48 1.507(3)
C47 H47A 0.9900
C47 H47B 0.9900
C48 H48A 0.9800
C48 H48B 0.9800
C48 H48C 0.9800
C49 C50 1.528(2)
C49 H49A 0.9900
C49 H49B 0.9900
C50 H50A 0.9800
C50 H50B 0.9800
C50 H50C 0.9800
C51 C52 1.525(2)
C51 H51A 0.9900
C51 H51B 0.9900
C52 H52A 0.9800
C52 H52B 0.9800
C52 H52C 0.9800
C53 C54 1.528(2)
C53 H53A 0.9900
C53 H53B 0.9900
C54 H54A 0.9800
C54 H54B 0.9800
C54 H54C 0.9800

loop_
_geom_torsion_atom_site_label_1
_geom_torsion_atom_site_label_2
_geom_torsion_atom_site_label_3
_geom_torsion_atom_site_label_4
_geom_torsion
C4 O3 C1 C2 0.4(2)
O3 C1 C2 C3 0.1(2)
C1 C2 C3 C4 -0.6(2)
C2 C3 C4 O3 0.85(19)
C2 C3 C4 C5 -179.59(16)
C1 O3 C4 C3 -0.78(18)
C1 O3 C4 C5 179.58(14)
C8 N1 C5 C6 0.11(17)
C8 N1 C5 C4 -179.24(13)
C3 C4 C5 N1 -3.1(3)
O3 C4 C5 N1 176.41(13)
C3 C4 C5 C6 177.71(18)
O3 C4 C5 C6 -2.8(3)
N1 C5 C6 C7 0.27(17)
C4 C5 C6 C7 179.52(16)
N1 C5 C6 C39 -179.51(14)
C4 C5 C6 C39 -0.3(3)
C5 C6 C7 C8 -0.53(17)
C39 C6 C7 C8 179.25(14)
C5 C6 C7 C41 179.00(15)
C39 C6 C7 C41 -1.2(2)
C5 N1 C8 C7 -0.44(17)
C5 N1 C8 C9 179.68(13)
C6 C7 C8 N1 0.59(17)
C41 C7 C8 N1 -178.93(15)
C6 C7 C8 C9 -179.56(16)
C41 C7 C8 C9 0.9(3)
B1 O1 C9 C10 12.0(2)
B1 O1 C9 C8 -168.31(13)
N1 C8 C9 O1 3.4(2)
C7 C8 C9 O1 -176.45(16)
N1 C8 C9 C10 -176.91(14)
C7 C8 C9 C10 3.3(3)
O1 C9 C10 C11 6.4(2)
C8 C9 C10 C11 -173.31(15)
B1 O2 C11 C10 -15.3(2)
B1 O2 C11 C12 164.80(13)
C9 C10 C11 O2 -4.5(2)
C9 C10 C11 C12 175.35(14)
C15 N2 C12 C13 0.41(17)
C15 N2 C12 C11 -179.76(13)
O2 C11 C12 N2 -4.9(2)
C10 C11 C12 N2 175.20(14)
O2 C11 C12 C13 174.82(16)
C10 C11 C12 C13 -5.0(3)
N2 C12 C13 C14 0.17(17)
C11 C12 C13 C14 -179.61(16)
N2 C12 C13 C43 -177.32(14)
C11 C12 C13 C43 2.9(3)
C12 C13 C14 C15 -0.67(17)
C43 C13 C14 C15 176.90(14)
C12 C13 C14 C45 -177.18(14)
C43 C13 C14 C45 0.4(2)
C12 N2 C15 C14 -0.84(17)
C12 N2 C15 C16 177.88(13)
C13 C14 C15 N2 0.92(17)
C45 C14 C15 N2 177.45(14)
C13 C14 C15 C16 -177.60(16)
C45 C14 C15 C16 -1.1(3)
C19 O4 C16 C17 0.80(17)
C19 O4 C16 C15 -179.05(13)
N2 C15 C16 C17 170.03(18)
C14 C15 C16 C17 -11.6(3)
N2 C15 C16 O4 -10.2(2)
C14 C15 C16 O4 168.19(15)
O4 C16 C17 C18 -0.69(19)
C15 C16 C17 C18 179.11(17)
C16 C17 C18 C19 0.3(2)
C17 C18 C19 O4 0.2(2)
C16 O4 C19 C18 -0.60(19)
C23 O7 C20 C21 -0.1(2)
O7 C20 C21 C22 0.0(2)
C20 C21 C22 C23 0.1(2)
C21 C22 C23 O7 -0.2(2)
C21 C22 C23 C24 178.19(18)
C20 O7 C23 C22 0.19(19)
C20 O7 C23 C24 -178.49(14)
C27 N3 C24 C25 2.89(18)
C27 N3 C24 C23 -178.52(14)
C22 C23 C24 N3 -0.8(3)
O7 C23 C24 N3 177.44(14)
C22 C23 C24 C25 177.3(2)
O7 C23 C24 C25 -4.4(3)
N3 C24 C25 C26 -3.01(19)
C23 C24 C25 C26 178.65(17)
N3 C24 C25 C47 174.25(16)
C23 C24 C25 C47 -4.1(3)
C24 C25 C26 C27 2.01(19)
C47 C25 C26 C27 -175.27(16)
C24 C25 C26 C49 -177.34(15)
C47 C25 C26 C49 5.4(3)
C24 N3 C27 C26 -1.62(18)
C24 N3 C27 C28 -177.48(14)
C25 C26 C27 N3 -0.30(18)
C49 C26 C27 N3 179.03(15)
C25 C26 C27 C28 174.69(17)
C49 C26 C27 C28 -6.0(3)
B2 O5 C28 C29 -14.8(2)
B2 O5 C28 C27 165.83(13)
N3 C27 C28 O5 8.0(2)
C26 C27 C28 O5 -166.52(17)
N3 C27 C28 C29 -171.36(14)
C26 C27 C28 C29 14.1(3)
O5 C28 C29 C30 -2.3(2)
C27 C28 C29 C30 177.00(14)
B2 O6 C30 C29 13.3(2)
B2 O6 C30 C31 -166.11(13)
C28 C29 C30 O6 3.0(2)
C28 C29 C30 C31 -177.67(14)
C34 N4 C31 C32 -1.04(17)
C34 N4 C31 C30 177.79(13)
O6 C30 C31 N4 8.7(2)
C29 C30 C31 N4 -170.64(14)
O6 C30 C31 C32 -172.89(16)
C29 C30 C31 C32 7.8(3)
N4 C31 C32 C33 0.48(17)
C30 C31 C32 C33 -178.05(16)
N4 C31 C32 C51 -179.77(14)
C30 C31 C32 C51 1.7(3)
C31 C32 C33 C34 0.21(17)
C51 C32 C33 C34 -179.54(14)
C31 C32 C33 C53 178.62(14)
C51 C32 C33 C53 -1.1(3)
C31 N4 C34 C33 1.18(17)
C31 N4 C34 C35 -177.61(13)
C32 C33 C34 N4 -0.84(17)
C53 C33 C34 N4 -179.27(14)
C32 C33 C34 C35 177.74(16)
C53 C33 C34 C35 -0.7(3)
C38 O8 C35 C36 -0.13(18)
C38 O8 C35 C34 179.83(13)
N4 C34 C35 C36 177.21(18)
C33 C34 C35 C36 -1.2(3)
N4 C34 C35 O8 -2.7(2)
C33 C34 C35 O8 178.83(16)
O8 C35 C36 C37 0.1(2)
C34 C35 C36 C37 -179.83(18)
C35 C36 C37 C38 -0.1(2)
C36 C37 C38 O8 0.0(2)
C35 O8 C38 C37 0.1(2)
C7 C6 C39 C40 -90.6(2)
C5 C6 C39 C40 89.1(2)
C6 C7 C41 C42 95.15(19)
C8 C7 C41 C42 -85.4(2)
C12 C13 C43 C44 83.7(2)
C14 C13 C43 C44 -93.37(19)
C15 C14 C45 C46 -80.6(2)
C13 C14 C45 C46 95.3(2)
C26 C25 C47 C48 -96.4(2)
C24 C25 C47 C48 86.8(2)
C25 C26 C49 C50 96.1(2)
C27 C26 C49 C50 -83.1(2)
C31 C32 C51 C52 -83.5(2)
C33 C32 C51 C52 96.18(19)
C34 C33 C53 C54 85.8(2)
C32 C33 C53 C54 -92.4(2)
C9 O1 B1 F2 91.23(17)
C9 O1 B1 F1 -147.74(13)
C9 O1 B1 O2 -29.23(19)
C11 O2 B1 F2 -90.63(16)
C11 O2 B1 F1 149.41(13)
C11 O2 B1 O1 30.79(19)
C28 O5 B2 F4 -92.10(17)
C28 O5 B2 F3 146.50(14)
C28 O5 B2 O6 28.51(19)
C30 O6 B2 F4 93.92(16)
C30 O6 B2 F3 -145.63(14)
C30 O6 B2 O5 -27.66(19)
